data_1507418
loop_
_publ_author_name
'Satish Kumar, N.'
'Kumaraswamy, Sudha'
'Said, Musa A.'
'Kumara Swamy, K. C.'

_publ_section_title
;
 Hydrolysis of Cyclic Phosphites/Phosphoramidites and Its
 Inhibition-Reversible Cyclization of Acyclic Phosphonate Salts to Cyclic
 Phosphites
;
_journal_issue 6
_journal_name_full 'Organic Process Research &amp; Development'
_journal_page_first 925
_journal_page_last 928
_journal_paper_doi 10.1021/op034058k
_journal_volume 7
_journal_year 2003
_chemical_formula_sum 'C12 H23 N2 O4 P'
_chemical_formula_weight 290.29
_space_group_IT_number 2
_symmetry_cell_setting triclinic
_symmetry_space_group_name_Hall '-P 1'
_symmetry_space_group_name_H-M 'P -1'
_atom_sites_solution_hydrogens geom
_atom_sites_solution_primary direct
_atom_sites_solution_secondary difmap
_audit_creation_method SHELXL-97
_cell_angle_alpha 109.19(7)
_cell_angle_beta 105.72(3)
_cell_angle_gamma 99.38(4)
_cell_formula_units_Z 2
_cell_length_a 8.646(2)
_cell_length_b 8.761(3)
_cell_length_c 11.811(7)
_cell_measurement_temperature 293(2)
_cell_volume 781.5(8)
_computing_structure_refinement 'SHELXL-97 (Sheldrick, 1997)'
_computing_structure_solution 'SHELXS-97 (Sheldrick, 1990)'
_diffrn_ambient_temperature 293(2)
_diffrn_measured_fraction_theta_full 0.996
_diffrn_measured_fraction_theta_max 0.996
_diffrn_radiation_monochromator graphite
_diffrn_radiation_source 'fine-focus sealed tube'
_diffrn_radiation_type MoK\a
_diffrn_radiation_wavelength 0.71073
_diffrn_reflns_av_R_equivalents 0.0000
_diffrn_reflns_av_sigmaI/netI 0.0374
_diffrn_reflns_limit_h_max 10
_diffrn_reflns_limit_h_min 0
_diffrn_reflns_limit_k_max 10
_diffrn_reflns_limit_k_min -10
_diffrn_reflns_limit_l_max 13
_diffrn_reflns_limit_l_min -14
_diffrn_reflns_number 2750
_diffrn_reflns_theta_full 25.00
_diffrn_reflns_theta_max 25.00
_diffrn_reflns_theta_min 1.95
_exptl_absorpt_coefficient_mu 0.187
_exptl_crystal_colour colorless
_exptl_crystal_density_diffrn 1.234
_exptl_crystal_density_method 'not measured'
_exptl_crystal_description 'thin plates'
_exptl_crystal_F_000 312
_exptl_crystal_size_max 0.4
_exptl_crystal_size_mid 0.3
_exptl_crystal_size_min 0.1
_refine_diff_density_max 0.564
_refine_diff_density_min -0.529
_refine_diff_density_rms 0.063
_refine_ls_extinction_coef 0.025(8)
_refine_ls_extinction_expression Fc^*^=kFc[1+0.001xFc^2^\l^3^/sin(2\q)]^-1/4^
_refine_ls_extinction_method SHELXL
_refine_ls_goodness_of_fit_ref 1.184
_refine_ls_hydrogen_treatment mixed
_refine_ls_matrix_type full
_refine_ls_number_parameters 189
_refine_ls_number_reflns 2750
_refine_ls_number_restraints 0
_refine_ls_restrained_S_all 1.184
_refine_ls_R_factor_all 0.0933
_refine_ls_R_factor_gt 0.0635
_refine_ls_shift/su_max 0.000
_refine_ls_shift/su_mean 0.000
_refine_ls_structure_factor_coef Fsqd
_refine_ls_weighting_details 'w=1/[\s^2^(Fo^2^)+(0.1100P)^2^+0.0000P] where P=(Fo^2^+2Fc^2^)/3'
_refine_ls_weighting_scheme calc
_refine_ls_wR_factor_gt 0.1726
_refine_ls_wR_factor_ref 0.1968
_reflns_number_gt 1810
_reflns_number_total 2750
_reflns_threshold_expression >2sigma(I)
_cod_data_source_file op034058ksi20030508_092628.cif
_cod_data_source_block compd4d
_cod_depositor_comments
;
The following automatic conversions were performed:

'_symmetry_cell_setting' value 'Triclinic' changed to 'triclinic'
according to /home/saulius/struct/CIF-dictionaries/cif_core.dic
dictionary named 'cif_core.dic' version 2.4.1 from 2010-06-29.

Automatic conversion script
Id: cif_fix_values 1715 2011-07-08 13:25:40Z adriana 

The following automatic conversions were performed:

'_refine_ls_weighting_scheme' value 'calc
w=1/[\s^2^(Fo^2^)+(0.1100P)^2^+0.0000P] where P=(Fo^2^+2Fc^2^)/3' was
changed to 'calc'. New tag '_refine_ls_weighting_details' was
created. The value of the new tag was set to
'w=1/[\s^2^(Fo^2^)+(0.1100P)^2^+0.0000P] where P=(Fo^2^+2Fc^2^)/3'.

Automatic conversion script
Id: cif_fix_values 3143 2015-03-26 13:38:13Z robertas 
;
_cod_original_cell_volume 781.4(6)
_cod_original_sg_symbol_H-M p_-1
_cod_database_code 1507418

loop_
_symmetry_equiv_pos_as_xyz
'x, y, z'
'-x, -y, -z'

loop_
_atom_site_label
_atom_site_type_symbol
_atom_site_fract_x
_atom_site_fract_y
_atom_site_fract_z
_atom_site_U_iso_or_equiv
_atom_site_adp_type
_atom_site_occupancy
_atom_site_calc_flag
_atom_site_refinement_flags
P P 0.11242(11) 0.11587(11) 0.81376(9) 0.0490(4) Uani 1 d .
O1 O 0.0879(4) -0.0553(3) 0.8104(3) 0.0697(8) Uani 1 d .
O2 O 0.1419(4) 0.1477(3) 0.7051(3) 0.0688(8) Uani 1 d .
O3 O -0.0418(3) 0.1859(3) 0.8301(3) 0.0608(7) Uani 1 d .
O4 O -0.2751(4) 0.2379(4) 1.1125(3) 0.0705(9) Uani 1 d .
N1 N 0.0607(4) -0.2941(4) 0.4073(3) 0.0562(8) Uani 1 d .
N2 N 0.3214(4) -0.5723(4) 0.5573(3) 0.0614(9) Uani 1 d .
C1 C -0.1197(4) 0.1535(5) 0.9156(4) 0.0556(9) Uani 1 d .
H1A H -0.0448 0.2163 1.0033 0.067 Uiso 1 calc R
H1B H -0.1436 0.0347 0.8996 0.067 Uiso 1 calc R
C2 C -0.2806(4) 0.2051(4) 0.8961(3) 0.0464(8) Uani 1 d .
C3 C -0.3648(5) 0.1564(5) 0.9808(4) 0.0609(10) Uani 1 d .
H3A H -0.4727 0.1800 0.9637 0.073 Uiso 1 calc R
H3B H -0.3852 0.0360 0.9574 0.073 Uiso 1 calc R
C4 C -0.2459(5) 0.3926(4) 0.9304(4) 0.0611(10) Uani 1 d .
H4A H -0.1750 0.4518 1.0184 0.092 Uiso 1 calc R
H4B H -0.3495 0.4225 0.9176 0.092 Uiso 1 calc R
H4C H -0.1913 0.4227 0.8769 0.092 Uiso 1 calc R
C5 C -0.3973(5) 0.1108(5) 0.7576(4) 0.0713(11) Uani 1 d .
H5A H -0.5025 0.1370 0.7480 0.107 Uiso 1 calc R
H5B H -0.4150 -0.0081 0.7348 0.107 Uiso 1 calc R
H5C H -0.3480 0.1441 0.7027 0.107 Uiso 1 calc R
C6 C 0.0415(5) -0.4526(5) 0.3345(4) 0.0592(10) Uani 1 d .
H6 H -0.0320 -0.4986 0.2503 0.071 Uiso 1 calc R
C7 C 0.1269(5) -0.5488(4) 0.3802(3) 0.0543(9) Uani 1 d .
H7A H 0.1117 -0.6598 0.3276 0.065 Uiso 1 calc R
C8 C 0.2376(4) -0.4818(4) 0.5060(3) 0.0480(8) Uani 1 d .
C9 C 0.2558(5) -0.3122(4) 0.5796(4) 0.0545(9) Uani 1 d .
H9 H 0.3293 -0.2605 0.6638 0.065 Uiso 1 calc R
C10 C 0.1645(5) -0.2256(4) 0.5260(4) 0.0570(9) Uani 1 d .
H10 H 0.1760 -0.1141 0.5749 0.068 Uiso 1 calc R
C11 C 0.3025(6) -0.7477(5) 0.4828(5) 0.0829(14) Uani 1 d .
H11A H 0.1899 -0.7992 0.4235 0.124 Uiso 1 calc R
H11B H 0.3264 -0.8054 0.5392 0.124 Uiso 1 calc R
H11C H 0.3787 -0.7543 0.4367 0.124 Uiso 1 calc R
C12 C 0.4324(6) -0.5034(6) 0.6898(4) 0.0867(14) Uani 1 d .
H12A H 0.5249 -0.4145 0.7026 0.130 Uiso 1 calc R
H12B H 0.4735 -0.5904 0.7095 0.130 Uiso 1 calc R
H12C H 0.3724 -0.4597 0.7447 0.130 Uiso 1 calc R
HP H 0.232(4) 0.214(4) 0.918(3) 0.064(10) Uiso 1 d .
HO4 H -0.214(6) 0.184(6) 1.140(4) 0.083(15) Uiso 1 d .
HN1 H -0.001(7) -0.240(7) 0.361(6) 0.14(2) Uiso 1 d .

loop_
_atom_site_aniso_label
_atom_site_aniso_U_11
_atom_site_aniso_U_22
_atom_site_aniso_U_33
_atom_site_aniso_U_23
_atom_site_aniso_U_13
_atom_site_aniso_U_12
P 0.0504(6) 0.0461(6) 0.0602(6) 0.0269(4) 0.0176(4) 0.0290(4)
O1 0.096(2) 0.0518(15) 0.0840(19) 0.0407(14) 0.0338(16) 0.0448(15)
O2 0.0853(19) 0.0769(18) 0.088(2) 0.0538(16) 0.0498(16) 0.0559(15)
O3 0.0657(16) 0.0684(16) 0.0880(19) 0.0529(15) 0.0424(15) 0.0477(14)
O4 0.098(2) 0.0760(19) 0.0680(19) 0.0429(16) 0.0369(16) 0.0574(17)
N1 0.069(2) 0.0557(19) 0.067(2) 0.0379(17) 0.0315(17) 0.0331(16)
N2 0.072(2) 0.0582(19) 0.071(2) 0.0355(16) 0.0249(17) 0.0399(16)
C1 0.057(2) 0.063(2) 0.074(2) 0.045(2) 0.0291(19) 0.0345(18)
C2 0.0419(17) 0.0447(18) 0.055(2) 0.0238(16) 0.0134(15) 0.0168(14)
C3 0.058(2) 0.063(2) 0.078(3) 0.037(2) 0.031(2) 0.0280(19)
C4 0.068(2) 0.049(2) 0.070(2) 0.0308(19) 0.017(2) 0.0242(18)
C5 0.067(3) 0.072(3) 0.066(3) 0.024(2) 0.012(2) 0.021(2)
C6 0.066(2) 0.060(2) 0.056(2) 0.0282(19) 0.0180(19) 0.0243(19)
C7 0.069(2) 0.0424(19) 0.059(2) 0.0218(17) 0.0253(19) 0.0267(17)
C8 0.0489(19) 0.0474(19) 0.062(2) 0.0292(17) 0.0259(17) 0.0223(15)
C9 0.059(2) 0.048(2) 0.057(2) 0.0221(17) 0.0173(17) 0.0193(17)
C10 0.073(2) 0.0436(19) 0.072(3) 0.0301(18) 0.035(2) 0.0283(18)
C11 0.104(3) 0.066(3) 0.107(4) 0.047(3) 0.045(3) 0.055(3)
C12 0.095(3) 0.102(4) 0.080(3) 0.051(3) 0.022(3) 0.055(3)

loop_
_atom_type_symbol
_atom_type_description
_atom_type_scat_dispersion_real
_atom_type_scat_dispersion_imag
_atom_type_scat_source
C C 0.0033 0.0016 'International Tables Vol C Tables 4.2.6.8 and 6.1.1.4'
H H 0.0000 0.0000 'International Tables Vol C Tables 4.2.6.8 and 6.1.1.4'
N N 0.0061 0.0033 'International Tables Vol C Tables 4.2.6.8 and 6.1.1.4'
O O 0.0106 0.0060 'International Tables Vol C Tables 4.2.6.8 and 6.1.1.4'
P P 0.1023 0.0942 'International Tables Vol C Tables 4.2.6.8 and 6.1.1.4'

loop_
_geom_angle_atom_site_label_1
_geom_angle_atom_site_label_2
_geom_angle_atom_site_label_3
_geom_angle
O1 P O2 119.02(17)
O1 P O3 111.42(15)
O2 P O3 105.28(14)
O1 P HP 107.7(16)
O2 P HP 109.4(16)
O3 P HP 102.8(16)
C1 O3 P 120.1(2)
C3 O4 HO4 112(3)
C10 N1 C6 120.6(3)
C10 N1 HN1 127(4)
C6 N1 HN1 112(4)
C8 N2 C12 122.4(3)
C8 N2 C11 121.2(4)
C12 N2 C11 116.4(3)
O3 C1 C2 109.6(3)
O3 C1 H1A 109.7
C2 C1 H1A 109.7
O3 C1 H1B 109.7
C2 C1 H1B 109.7
H1A C1 H1B 108.2
C3 C2 C4 110.0(3)
C3 C2 C1 107.7(3)
C4 C2 C1 110.9(3)
C3 C2 C5 108.3(3)
C4 C2 C5 109.6(3)
C1 C2 C5 110.2(3)
O4 C3 C2 115.3(3)
O4 C3 H3A 108.5
C2 C3 H3A 108.5
O4 C3 H3B 108.5
C2 C3 H3B 108.5
H3A C3 H3B 107.5
C2 C4 H4A 109.5
C2 C4 H4B 109.5
H4A C4 H4B 109.5
C2 C4 H4C 109.5
H4A C4 H4C 109.5
H4B C4 H4C 109.5
C2 C5 H5A 109.5
C2 C5 H5B 109.5
H5A C5 H5B 109.5
C2 C5 H5C 109.5
H5A C5 H5C 109.5
H5B C5 H5C 109.5
N1 C6 C7 121.3(4)
N1 C6 H6 119.4
C7 C6 H6 119.4
C6 C7 C8 120.1(3)
C6 C7 H7A 120.0
C8 C7 H7A 120.0
N2 C8 C7 122.6(3)
N2 C8 C9 120.6(3)
C7 C8 C9 116.8(3)
C10 C9 C8 119.1(4)
C10 C9 H9 120.5
C8 C9 H9 120.5
N1 C10 C9 122.1(3)
N1 C10 H10 118.9
C9 C10 H10 118.9
N2 C11 H11A 109.5
N2 C11 H11B 109.5
H11A C11 H11B 109.5
N2 C11 H11C 109.5
H11A C11 H11C 109.5
H11B C11 H11C 109.5
N2 C12 H12A 109.5
N2 C12 H12B 109.5
H12A C12 H12B 109.5
N2 C12 H12C 109.5
H12A C12 H12C 109.5
H12B C12 H12C 109.5

loop_
_geom_bond_atom_site_label_1
_geom_bond_atom_site_label_2
_geom_bond_distance
P O1 1.466(2)
P O2 1.477(3)
P O3 1.587(2)
P HP 1.28(4)
O3 C1 1.432(4)
O4 C3 1.402(5)
O4 HO4 0.83(5)
N1 C10 1.311(5)
N1 C6 1.326(5)
N1 HN1 0.95(6)
N2 C8 1.336(4)
N2 C12 1.453(5)
N2 C11 1.454(5)
C1 C2 1.514(4)
C1 H1A 0.9700
C1 H1B 0.9700
C2 C3 1.513(5)
C2 C4 1.513(5)
C2 C5 1.524(5)
C3 H3A 0.9700
C3 H3B 0.9700
C4 H4A 0.9600
C4 H4B 0.9600
C4 H4C 0.9600
C5 H5A 0.9600
C5 H5B 0.9600
C5 H5C 0.9600
C6 C7 1.354(5)
C6 H6 0.9300
C7 C8 1.393(5)
C7 H7A 0.9300
C8 C9 1.410(5)
C9 C10 1.356(5)
C9 H9 0.9300
C10 H10 0.9300
C11 H11A 0.9600
C11 H11B 0.9600
C11 H11C 0.9600
C12 H12A 0.9600
C12 H12B 0.9600
C12 H12C 0.9600

loop_
_geom_hbond_atom_site_label_D
_geom_hbond_atom_site_label_H
_geom_hbond_atom_site_label_A
_geom_hbond_distance_DH
_geom_hbond_distance_HA
_geom_hbond_distance_DA
_geom_hbond_angle_DHA
_geom_hbond_site_symmetry_A
O4 HO4 O1 0.83(5) 1.82(5) 2.648(4) 177(5) 2_557
N1 HN1 O2 0.95(6) 1.73(6) 2.658(4) 168(5) 2_556
N1 HN1 O3 0.95(6) 2.56(6) 3.215(4) 126(4) 2_556
C10 H10 O2 0.93 2.42 3.331(5) 166.2 .
